data_7025940
loop_
_publ_author_name
'Atkinson, Robert C. J.'
'Gibson, Vernon C.'
'Long, Nicholas J.'
'White, Andrew J. P.'

_publ_section_title
;
 Coordination chemistry with phosphine and phosphine oxide-substituted
 hydroxyferrocenes.
;
_journal_issue 32
_journal_name_full 'Dalton transactions (Cambridge, England : 2003)'
_journal_page_first 7540
_journal_page_last 7546
_journal_paper_doi 10.1039/c0dt00061b
_journal_volume 39
_journal_year 2010
_chemical_formula_moiety 'C46 H36 Fe2 O4 P2 Rh2'
_chemical_formula_sum 'C46 H36 Fe2 O4 P2 Rh2'
_chemical_formula_weight 1032.21
_chemical_name_systematic
;
?
;
_space_group_IT_number 2
_symmetry_cell_setting triclinic
_symmetry_space_group_name_Hall '-P 1'
_symmetry_space_group_name_H-M 'P -1'
_atom_sites_solution_hydrogens geom
_atom_sites_solution_primary direct
_atom_sites_solution_secondary difmap
_audit_creation_method SHELXL-97
_cell_angle_alpha 75.487(12)
_cell_angle_beta 75.467(13)
_cell_angle_gamma 77.507(12)
_cell_formula_units_Z 1
_cell_length_a 7.4740(10)
_cell_length_b 11.3952(16)
_cell_length_c 12.7781(19)
_cell_measurement_temperature 173(2)
_cell_measurement_theta_max 70.9715
_cell_measurement_theta_min 4.0588
_cell_volume 1006.1(3)
_computing_cell_refinement 'CrysAlis RED, Oxford Diffraction Ltd'
_computing_data_collection 'CrysAlis CCD, Oxford Diffraction Ltd'
_computing_data_reduction 'CrysAlis RED, Oxford Diffraction Ltd'
_computing_molecular_graphics 'Bruker SHELXTL'
_computing_publication_material 'Bruker SHELXTL'
_computing_structure_refinement 'SHELXL-97 (Sheldrick, 1997)'
_computing_structure_solution 'SHELXS-97 (Sheldrick, 1990)'
_diffrn_ambient_temperature 173(2)
_diffrn_detector_area_resol_mean 8.2556
_diffrn_measured_fraction_theta_full 0.985
_diffrn_measured_fraction_theta_max 0.948
_diffrn_measurement_device_type 'OD Xcalibur PX Ultra'
_diffrn_measurement_method 'omega scans'
_diffrn_radiation_monochromator graphite
_diffrn_radiation_source 'Enhance Ultra (Cu) X-ray Source'
_diffrn_radiation_type CuK\a
_diffrn_radiation_wavelength 1.54248
_diffrn_reflns_av_R_equivalents 0.0629
_diffrn_reflns_av_sigmaI/netI 0.0428
_diffrn_reflns_limit_h_max 9
_diffrn_reflns_limit_h_min -9
_diffrn_reflns_limit_k_max 13
_diffrn_reflns_limit_k_min -13
_diffrn_reflns_limit_l_max 15
_diffrn_reflns_limit_l_min -13
_diffrn_reflns_number 8337
_diffrn_reflns_theta_full 67.00
_diffrn_reflns_theta_max 71.18
_diffrn_reflns_theta_min 4.06
_exptl_absorpt_coefficient_mu 13.293
_exptl_absorpt_correction_T_max 0.74853
_exptl_absorpt_correction_T_min 0.23046
_exptl_absorpt_correction_type analytical
_exptl_absorpt_process_details
;
CrysAlis RED, Oxford Diffraction Ltd.,
Version 1.171.24pre2 beta (release 31.07.2004 CrysAlis171 .NET)
(compiled Jul 31 2004,21:19:05)
Analytical numeric absorption correction using a multifaceted crystal
model based on expressions derived by R.C. Clark & J.S. Reid.
;
_exptl_crystal_colour Yellow
_exptl_crystal_density_diffrn 1.704
_exptl_crystal_density_method 'not measured'
_exptl_crystal_description needles
_exptl_crystal_F_000 516
_exptl_crystal_size_max 0.17
_exptl_crystal_size_mid 0.08
_exptl_crystal_size_min 0.02
_refine_diff_density_max 1.718
_refine_diff_density_min -1.645
_refine_diff_density_rms 0.167
_refine_ls_extinction_method none
_refine_ls_goodness_of_fit_ref 1.188
_refine_ls_hydrogen_treatment constr
_refine_ls_matrix_type full
_refine_ls_number_parameters 253
_refine_ls_number_reflns 3680
_refine_ls_number_restraints 0
_refine_ls_restrained_S_all 1.188
_refine_ls_R_factor_all 0.0718
_refine_ls_R_factor_gt 0.0650
_refine_ls_shift/su_max 0.001
_refine_ls_shift/su_mean 0.000
_refine_ls_structure_factor_coef Fsqd
_refine_ls_weighting_details 'calc w=1/[\s^2^(Fo^2^)+(0.1069P)^2^+2.5856P] where P=(Fo^2^+2Fc^2^)/3'
_refine_ls_weighting_scheme calc
_refine_ls_wR_factor_gt 0.1826
_refine_ls_wR_factor_ref 0.1898
_reflns_number_gt 3230
_reflns_number_total 3680
_reflns_threshold_expression >2sigma(I)
_cod_data_source_file c0dt00061b.txt
_cod_data_source_block 6
_cod_depositor_comments
;
The following automatic conversions were performed:

'_symmetry_cell_setting' value 'Triclinic' changed to 'triclinic'
according to /home/saulius/struct/CIF-dictionaries/cif_core.dic
dictionary named 'cif_core.dic' version 2.4.2 from 2011-04-26.

Automatic conversion script
Id: cif_fix_values 1891 2012-01-12 08:04:46Z andrius 
;
_cod_original_sg_symbol_H-M P-1
_cod_database_code 7025940

loop_
_symmetry_equiv_pos_as_xyz
'x, y, z'
'-x, -y, -z'

loop_
_atom_site_label
_atom_site_type_symbol
_atom_site_fract_x
_atom_site_fract_y
_atom_site_fract_z
_atom_site_U_iso_or_equiv
_atom_site_adp_type
_atom_site_occupancy
_atom_site_symmetry_multiplicity
_atom_site_calc_flag
_atom_site_refinement_flags
Rh Rh 0.41026(7) 0.54699(4) 0.88762(4) 0.0331(2) Uani 1 1 d .
Fe Fe 0.01095(15) 0.75273(9) 1.07056(9) 0.0312(3) Uani 1 1 d .
C C 0.4295(11) 0.4783(6) 0.7713(6) 0.0387(16) Uani 1 1 d .
O O 0.4438(9) 0.4269(5) 0.7013(5) 0.0562(15) Uani 1 1 d .
P P 0.2302(2) 0.71412(15) 0.81224(15) 0.0314(4) Uani 1 1 d .
C1 C 0.0243(9) 0.7656(6) 0.9081(5) 0.0274(13) Uani 1 1 d .
C2 C -0.0315(10) 0.8870(6) 0.9337(6) 0.0364(15) Uani 1 1 d .
H2A H 0.0335 0.9546 0.9011 0.044 Uiso 1 1 calc R
C3 C -0.1983(10) 0.8877(7) 1.0151(6) 0.0372(16) Uani 1 1 d .
H3A H -0.2643 0.9554 1.0475 0.045 Uiso 1 1 calc R
C4 C -0.2513(10) 0.7678(7) 1.0407(6) 0.0387(16) Uani 1 1 d .
H4A H -0.3584 0.7425 1.0928 0.046 Uiso 1 1 calc R
C5 C -0.1147(10) 0.6939(7) 0.9742(6) 0.0372(15) Uani 1 1 d .
H5A H -0.1158 0.6107 0.9738 0.045 Uiso 1 1 calc R
C6 C 0.2630(10) 0.6542(6) 1.1012(6) 0.0356(15) Uani 1 1 d .
O6 O 0.4116(6) 0.6049(4) 1.0307(4) 0.0301(10) Uani 1 1 d .
C7 C 0.1142(12) 0.5950(6) 1.1707(6) 0.0417(17) Uani 1 1 d .
H7A H 0.0979 0.5135 1.1744 0.050 Uiso 1 1 calc R
C8 C -0.0069(11) 0.6788(8) 1.2341(6) 0.0428(17) Uani 1 1 d .
H8A H -0.1191 0.6638 1.2865 0.051 Uiso 1 1 calc R
C9 C 0.0718(11) 0.7900(7) 1.2042(7) 0.0414(17) Uani 1 1 d .
H9A H 0.0215 0.8613 1.2344 0.050 Uiso 1 1 calc R
C10 C 0.2381(10) 0.7750(6) 1.1216(7) 0.0379(16) Uani 1 1 d .
H10A H 0.3179 0.8343 1.0866 0.045 Uiso 1 1 calc R
C11 C 0.1390(11) 0.7095(6) 0.6935(6) 0.0365(15) Uani 1 1 d .
C12 C 0.2667(12) 0.6881(7) 0.5948(6) 0.0454(18) Uani 1 1 d .
H12A H 0.3980 0.6806 0.5883 0.054 Uiso 1 1 calc R
C13 C 0.1928(15) 0.6786(9) 0.5069(7) 0.062(2) Uani 1 1 d .
H13A H 0.2761 0.6630 0.4404 0.074 Uiso 1 1 calc R
C14 C 0.0043(17) 0.6912(11) 0.5146(8) 0.070(3) Uani 1 1 d .
H14A H -0.0422 0.6855 0.4536 0.083 Uiso 1 1 calc R
C15 C -0.1176(15) 0.7119(11) 0.6101(7) 0.066(3) Uani 1 1 d .
H15A H -0.2485 0.7193 0.6156 0.080 Uiso 1 1 calc R
C16 C -0.0516(12) 0.7223(8) 0.6993(7) 0.050(2) Uani 1 1 d .
H16A H -0.1378 0.7383 0.7647 0.060 Uiso 1 1 calc R
C17 C 0.3485(10) 0.8488(6) 0.7633(6) 0.0372(15) Uani 1 1 d .
C18 C 0.3005(12) 0.9436(7) 0.6752(7) 0.0453(18) Uani 1 1 d .
H18A H 0.2082 0.9378 0.6381 0.054 Uiso 1 1 calc R
C19 C 0.3918(14) 1.0470(8) 0.6430(8) 0.058(2) Uani 1 1 d .
H19A H 0.3609 1.1111 0.5835 0.069 Uiso 1 1 calc R
C20 C 0.5246(13) 1.0567(8) 0.6962(8) 0.055(2) Uani 1 1 d .
H20A H 0.5864 1.1263 0.6731 0.066 Uiso 1 1 calc R
C21 C 0.5679(13) 0.9640(8) 0.7840(7) 0.0488(19) Uani 1 1 d .
H21A H 0.6569 0.9715 0.8226 0.059 Uiso 1 1 calc R
C22 C 0.4823(11) 0.8601(7) 0.8163(7) 0.0416(17) Uani 1 1 d .
H22A H 0.5160 0.7962 0.8752 0.050 Uiso 1 1 calc R

loop_
_atom_site_aniso_label
_atom_site_aniso_U_11
_atom_site_aniso_U_22
_atom_site_aniso_U_33
_atom_site_aniso_U_23
_atom_site_aniso_U_13
_atom_site_aniso_U_12
Rh 0.0353(3) 0.0248(3) 0.0366(3) -0.0073(2) -0.0089(2) 0.0033(2)
Fe 0.0310(6) 0.0275(6) 0.0341(6) -0.0089(4) -0.0073(4) 0.0009(4)
C 0.040(4) 0.028(3) 0.041(4) 0.000(3) -0.006(3) 0.000(3)
O 0.071(4) 0.046(3) 0.053(3) -0.024(3) -0.017(3) 0.010(3)
P 0.0302(9) 0.0240(8) 0.0366(9) -0.0063(7) -0.0084(7) 0.0044(6)
C1 0.022(3) 0.025(3) 0.035(3) -0.003(3) -0.012(3) 0.003(2)
C2 0.039(4) 0.028(3) 0.040(4) -0.003(3) -0.011(3) -0.001(3)
C3 0.031(4) 0.035(4) 0.042(4) -0.016(3) -0.017(3) 0.021(3)
C4 0.035(4) 0.039(4) 0.042(4) -0.011(3) -0.009(3) -0.004(3)
C5 0.038(4) 0.031(3) 0.040(4) -0.008(3) -0.009(3) 0.001(3)
C6 0.041(4) 0.029(3) 0.037(4) -0.005(3) -0.018(3) 0.002(3)
O6 0.024(2) 0.026(2) 0.039(3) -0.0080(19) -0.0139(19) 0.0089(17)
C7 0.063(5) 0.023(3) 0.039(4) 0.001(3) -0.020(4) -0.005(3)
C8 0.038(4) 0.053(5) 0.031(4) -0.005(3) -0.003(3) -0.004(3)
C9 0.041(4) 0.039(4) 0.044(4) -0.018(3) -0.010(3) 0.006(3)
C10 0.035(4) 0.024(3) 0.057(5) -0.010(3) -0.021(3) 0.005(3)
C11 0.044(4) 0.024(3) 0.036(4) -0.008(3) -0.007(3) 0.005(3)
C12 0.048(5) 0.046(4) 0.036(4) -0.004(3) -0.007(3) -0.001(3)
C13 0.078(7) 0.060(6) 0.038(4) -0.011(4) -0.011(4) 0.005(5)
C14 0.085(8) 0.093(8) 0.043(5) -0.026(5) -0.024(5) -0.017(6)
C15 0.056(6) 0.103(8) 0.040(5) -0.015(5) -0.021(4) -0.002(5)
C16 0.043(5) 0.059(5) 0.043(4) -0.016(4) -0.008(3) 0.005(4)
C17 0.030(4) 0.030(3) 0.046(4) -0.008(3) -0.004(3) 0.002(3)
C18 0.047(4) 0.035(4) 0.052(5) 0.000(3) -0.015(4) -0.009(3)
C19 0.071(6) 0.036(4) 0.058(5) 0.007(4) -0.020(5) -0.004(4)
C20 0.051(5) 0.035(4) 0.074(6) -0.003(4) -0.006(4) -0.014(4)
C21 0.050(5) 0.042(4) 0.053(5) -0.011(4) -0.004(4) -0.011(4)
C22 0.039(4) 0.036(4) 0.047(4) -0.010(3) -0.010(3) 0.001(3)

loop_
_atom_type_symbol
_atom_type_description
_atom_type_scat_dispersion_real
_atom_type_scat_dispersion_imag
_atom_type_scat_source
C C 0.0181 0.0091 'International Tables Vol C Tables 4.2.6.8 and 6.1.1.4'
H H 0.0000 0.0000 'International Tables Vol C Tables 4.2.6.8 and 6.1.1.4'
O O 0.0492 0.0322 'International Tables Vol C Tables 4.2.6.8 and 6.1.1.4'
P P 0.2955 0.4335 'International Tables Vol C Tables 4.2.6.8 and 6.1.1.4'
Fe Fe -1.1336 3.1974 'International Tables Vol C Tables 4.2.6.8 and 6.1.1.4'
Rh Rh 0.0927 3.6045 'International Tables Vol C Tables 4.2.6.8 and 6.1.1.4'

loop_
_geom_angle_atom_site_label_1
_geom_angle_atom_site_label_2
_geom_angle_atom_site_label_3
_geom_angle
_geom_angle_site_symmetry_1
_geom_angle_site_symmetry_3
C Rh O6 172.2(2) . .
C Rh O6 94.5(3) . 2_667
O6 Rh O6 77.75(19) . 2_667
C Rh P 90.3(2) . .
O6 Rh P 97.52(13) . .
O6 Rh P 175.02(13) 2_667 .
C1 Fe C5 41.3(3) . .
C1 Fe C8 160.1(3) . .
C5 Fe C8 122.8(3) . .
C1 Fe C9 156.2(3) . .
C5 Fe C9 162.1(3) . .
C8 Fe C9 41.4(3) . .
C1 Fe C6 105.8(3) . .
C5 Fe C6 117.8(3) . .
C8 Fe C6 68.8(3) . .
C9 Fe C6 68.6(3) . .
C1 Fe C10 119.9(3) . .
C5 Fe C10 153.9(3) . .
C8 Fe C10 69.3(3) . .
C9 Fe C10 40.8(3) . .
C6 Fe C10 40.8(3) . .
C1 Fe C7 122.8(3) . .
C5 Fe C7 104.5(3) . .
C8 Fe C7 40.9(3) . .
C9 Fe C7 68.8(3) . .
C6 Fe C7 40.5(3) . .
C10 Fe C7 68.6(3) . .
C1 Fe C4 69.3(3) . .
C5 Fe C4 40.8(3) . .
C8 Fe C4 106.3(3) . .
C9 Fe C4 126.5(3) . .
C6 Fe C4 152.7(3) . .
C10 Fe C4 164.7(3) . .
C7 Fe C4 118.3(3) . .
C1 Fe C2 41.6(3) . .
C5 Fe C2 69.0(3) . .
C8 Fe C2 156.4(3) . .
C9 Fe C2 122.2(3) . .
C6 Fe C2 126.7(3) . .
C10 Fe C2 109.5(3) . .
C7 Fe C2 162.2(3) . .
C4 Fe C2 68.3(3) . .
C1 Fe C3 69.1(3) . .
C5 Fe C3 68.8(3) . .
C8 Fe C3 121.1(3) . .
C9 Fe C3 109.8(3) . .
C6 Fe C3 164.3(3) . .
C10 Fe C3 127.8(3) . .
C7 Fe C3 154.8(3) . .
C4 Fe C3 40.9(3) . .
C2 Fe C3 40.0(3) . .
O C Rh 175.5(6) . .
C1 P C11 103.6(3) . .
C1 P C17 102.8(3) . .
C11 P C17 103.4(3) . .
C1 P Rh 113.5(2) . .
C11 P Rh 119.0(2) . .
C17 P Rh 112.7(2) . .
C5 C1 C2 107.0(6) . .
C5 C1 P 126.3(5) . .
C2 C1 P 126.7(5) . .
C5 C1 Fe 69.6(4) . .
C2 C1 Fe 70.4(4) . .
P C1 Fe 124.7(3) . .
C3 C2 C1 108.5(6) . .
C3 C2 Fe 70.5(4) . .
C1 C2 Fe 67.9(4) . .
C2 C3 C4 108.1(6) . .
C2 C3 Fe 69.5(4) . .
C4 C3 Fe 68.9(4) . .
C5 C4 C3 107.9(7) . .
C5 C4 Fe 68.7(4) . .
C3 C4 Fe 70.2(4) . .
C4 C5 C1 108.6(6) . .
C4 C5 Fe 70.5(4) . .
C1 C5 Fe 69.1(4) . .
O6 C6 C7 126.9(6) . .
O6 C6 C10 124.4(7) . .
C7 C6 C10 108.6(7) . .
O6 C6 Fe 129.1(5) . .
C7 C6 Fe 69.9(4) . .
C10 C6 Fe 69.6(4) . .
C6 O6 Rh 127.9(4) . .
C6 O6 Rh 113.5(4) . 2_667
Rh O6 Rh 102.25(19) . 2_667
C6 C7 C8 108.2(6) . .
C6 C7 Fe 69.7(4) . .
C8 C7 Fe 68.8(4) . .
C7 C8 C9 107.4(7) . .
C7 C8 Fe 70.3(4) . .
C9 C8 Fe 69.5(4) . .
C10 C9 C8 108.3(6) . .
C10 C9 Fe 70.1(4) . .
C8 C9 Fe 69.1(4) . .
C9 C10 C6 107.5(7) . .
C9 C10 Fe 69.1(4) . .
C6 C10 Fe 69.6(4) . .
C16 C11 C12 119.5(7) . .
C16 C11 P 121.4(6) . .
C12 C11 P 119.1(6) . .
C13 C12 C11 117.8(8) . .
C14 C13 C12 121.7(9) . .
C13 C14 C15 120.0(9) . .
C14 C15 C16 120.6(9) . .
C11 C16 C15 120.5(8) . .
C22 C17 C18 119.3(7) . .
C22 C17 P 119.5(6) . .
C18 C17 P 121.1(6) . .
C17 C18 C19 118.8(8) . .
C20 C19 C18 121.1(8) . .
C19 C20 C21 119.5(8) . .
C20 C21 C22 120.6(9) . .
C17 C22 C21 120.7(8) . .

loop_
_geom_bond_atom_site_label_1
_geom_bond_atom_site_label_2
_geom_bond_distance
_geom_bond_site_symmetry_2
Rh C 1.808(8) .
Rh O6 2.096(5) .
Rh O6 2.157(4) 2_667
Rh P 2.2334(17) .
Fe C1 2.023(7) .
Fe C5 2.029(8) .
Fe C8 2.030(7) .
Fe C9 2.035(8) .
Fe C6 2.048(7) .
Fe C10 2.049(7) .
Fe C7 2.051(7) .
Fe C4 2.053(8) .
Fe C2 2.056(7) .
Fe C3 2.070(6) .
C O 1.159(10) .
P C1 1.799(7) .
P C11 1.829(8) .
P C17 1.832(7) .
C1 C5 1.429(10) .
C1 C2 1.450(9) .
C2 C3 1.409(10) .
C3 C4 1.441(11) .
C4 C5 1.423(10) .
C6 O6 1.357(9) .
C6 C7 1.418(11) .
C6 C10 1.429(10) .
O6 Rh 2.157(4) 2_667
C7 C8 1.426(11) .
C8 C9 1.437(11) .
C9 C10 1.424(11) .
C11 C16 1.385(11) .
C11 C12 1.418(10) .
C12 C13 1.407(12) .
C13 C14 1.366(15) .
C14 C15 1.367(14) .
C15 C16 1.389(12) .
C17 C22 1.384(11) .
C17 C18 1.410(11) .
C18 C19 1.410(12) .
C19 C20 1.372(13) .
C20 C21 1.385(13) .
C21 C22 1.390(11) .
